data_1545230
loop_
_publ_author_name
'Tiwari, Virendra Kumar'
'Kamal, Neha'
'Kapur, Manmohan'

_publ_section_title
;
 One Substrate, Two Modes of C-H Functionalization: A Metal-Controlled
 Site-Selectivity Switch in C-H Arylation Reactions.
;
_journal_issue 1
_journal_name_full 'Organic letters'
_journal_page_first 262
_journal_page_last 265
_journal_paper_doi 10.1021/acs.orglett.6b03558
_journal_volume 19
_journal_year 2017
_chemical_formula_sum 'C17 H14 F N O'
_chemical_formula_weight 267.29
_space_group_crystal_system orthorhombic
_space_group_IT_number 33
_space_group_name_Hall 'P 2c -2n'
_space_group_name_H-M_alt 'P n a 21'
_symmetry_space_group_name_Hall 'P 2c -2n'
_symmetry_space_group_name_H-M 'P n a 21'
_atom_sites_solution_hydrogens geom
_audit_creation_method SHELXL-2014/6
_cell_angle_alpha 90
_cell_angle_beta 90
_cell_angle_gamma 90
_cell_formula_units_Z 4
_cell_length_a 11.204(4)
_cell_length_b 16.267(5)
_cell_length_c 7.421(2)
_cell_measurement_reflns_used 2765
_cell_measurement_temperature 296(2)
_cell_measurement_theta_max 27.45
_cell_measurement_theta_min 3.482
_cell_volume 1352.5(7)
_computing_structure_refinement 'SHELXL-2014/6 (Sheldrick, 2014)'
_diffrn_ambient_temperature 296(2)
_diffrn_measured_fraction_theta_full 0.998
_diffrn_measured_fraction_theta_max 0.993
_diffrn_measurement_device_type 'Bruker APEX-II CCD'
_diffrn_radiation_type MoK\a
_diffrn_radiation_wavelength 0.71073
_diffrn_reflns_av_R_equivalents 0.1241
_diffrn_reflns_av_unetI/netI 0.0732
_diffrn_reflns_Laue_measured_fraction_full 0.998
_diffrn_reflns_Laue_measured_fraction_max 0.993
_diffrn_reflns_limit_h_max 15
_diffrn_reflns_limit_h_min -15
_diffrn_reflns_limit_k_max 22
_diffrn_reflns_limit_k_min -22
_diffrn_reflns_limit_l_max 10
_diffrn_reflns_limit_l_min -10
_diffrn_reflns_number 31550
_diffrn_reflns_point_group_measured_fraction_full 0.999
_diffrn_reflns_point_group_measured_fraction_max 0.989
_diffrn_reflns_theta_full 25.242
_diffrn_reflns_theta_max 29.949
_diffrn_reflns_theta_min 2.504
_exptl_absorpt_coefficient_mu 0.091
_exptl_absorpt_correction_type none
_exptl_crystal_colour colourless
_exptl_crystal_density_diffrn 1.313
_exptl_crystal_description plate
_exptl_crystal_F_000 560
_exptl_crystal_size_max .15
_exptl_crystal_size_mid .11
_exptl_crystal_size_min .09
_refine_diff_density_max 0.119
_refine_diff_density_min -0.146
_refine_diff_density_rms 0.033
_refine_ls_abs_structure_details
;
 Flack x determined using 744 quotients [(I+)-(I-)]/[(I+)+(I-)]
 (Parsons, Flack and Wagner, Acta Cryst. B69 (2013) 249-259).
;
_refine_ls_abs_structure_Flack 0.2(6)
_refine_ls_extinction_method none
_refine_ls_goodness_of_fit_ref 0.985
_refine_ls_hydrogen_treatment constr
_refine_ls_matrix_type full
_refine_ls_number_parameters 182
_refine_ls_number_reflns 3880
_refine_ls_number_restraints 1
_refine_ls_restrained_S_all 0.985
_refine_ls_R_factor_all 0.1393
_refine_ls_R_factor_gt 0.0542
_refine_ls_shift/su_max 0.000
_refine_ls_shift/su_mean 0.000
_refine_ls_structure_factor_coef Fsqd
_refine_ls_weighting_details 'w=1/[\s^2^(Fo^2^)+(0.1000P)^2^] where P=(Fo^2^+2Fc^2^)/3'
_refine_ls_weighting_scheme calc
_refine_ls_wR_factor_gt 0.1425
_refine_ls_wR_factor_ref 0.1799
_reflns_Friedel_coverage 0.860
_reflns_Friedel_fraction_full 0.999
_reflns_Friedel_fraction_max 0.985
_reflns_number_gt 2037
_reflns_number_total 3880
_reflns_threshold_expression 'I > 2\s(I)'
_cod_data_source_file ol6b03558_si_002.cif
_cod_data_source_block W1_a
_cod_original_cell_volume 1352.5(8)
_cod_database_code 1545230
_shelx_space_group_comment
;
The symmetry employed for this shelxl refinement is uniquely defined
by the following loop, which should always be used as a source of
symmetry information in preference to the above space-group names.
They are only intended as comments.
;
_shelxl_version_number 2014/6

loop_
_space_group_symop_operation_xyz
'x, y, z'
'-x, -y, z+1/2'
'x+1/2, -y+1/2, z'
'-x+1/2, y+1/2, z+1/2'

loop_
_atom_site_label
_atom_site_type_symbol
_atom_site_fract_x
_atom_site_fract_y
_atom_site_fract_z
_atom_site_U_iso_or_equiv
_atom_site_adp_type
_atom_site_occupancy
_atom_site_site_symmetry_order
_atom_site_calc_flag
_atom_site_refinement_flags_posn
_atom_site_refinement_flags_adp
F001 F 0.2176(3) 0.88316(15) 0.3433(4) 0.0825(9) Uani 1 1 d . .
O002 O 0.0628(3) 0.42933(19) 0.5514(5) 0.0750(9) Uani 1 1 d . .
N003 N 0.2211(3) 0.48954(18) 0.4193(5) 0.0491(8) Uani 1 1 d . .
C16 C 0.1365(3) 0.4843(2) 0.5529(6) 0.0522(10) Uani 1 1 d . .
C10 C 0.2884(3) 0.6365(2) 0.4065(6) 0.0463(8) Uani 1 1 d . .
C8 C 0.3181(3) 0.5478(2) 0.4210(5) 0.0446(8) Uani 1 1 d . .
C5 C 0.3577(3) 0.3776(2) 0.3519(5) 0.0494(9) Uani 1 1 d . .
C13 C 0.2420(4) 0.8014(3) 0.3636(6) 0.0589(11) Uani 1 1 d . .
C11 C 0.3684(3) 0.6955(2) 0.4672(6) 0.0520(10) Uani 1 1 d . .
H11 H 0.4382 0.6790 0.5247 0.062 Uiso 1 1 calc R U
C6 C 0.3763(4) 0.2936(3) 0.3398(6) 0.0602(11) Uani 1 1 d . .
H6 H 0.3159 0.2599 0.2957 0.072 Uiso 1 1 calc R U
C15 C 0.1838(3) 0.6627(2) 0.3225(6) 0.0544(10) Uani 1 1 d . .
H15 H 0.1294 0.6242 0.2798 0.065 Uiso 1 1 calc R U
C14 C 0.1607(4) 0.7457(3) 0.3025(6) 0.0573(10) Uani 1 1 d . .
H14 H 0.0904 0.7633 0.2479 0.069 Uiso 1 1 calc R U
C9 C 0.4284(3) 0.5170(2) 0.4143(6) 0.0500(9) Uani 1 1 d . .
H9 H 0.4931 0.5528 0.4116 0.060 Uiso 1 1 calc R U
C4 C 0.4501(3) 0.4289(2) 0.4111(5) 0.0495(9) Uani 1 1 d . .
C7 C 0.2419(3) 0.4191(2) 0.3003(7) 0.0554(10) Uani 1 1 d . .
H7A H 0.2460 0.4376 0.1762 0.067 Uiso 1 1 calc R U
H7B H 0.1764 0.3804 0.3108 0.067 Uiso 1 1 calc R U
C12 C 0.3458(4) 0.7784(3) 0.4432(6) 0.0600(11) Uani 1 1 d . .
H12 H 0.4007 0.8176 0.4810 0.072 Uiso 1 1 calc R U
C17 C 0.1371(4) 0.5480(3) 0.6990(7) 0.0695(12) Uani 1 1 d . .
H17A H 0.0993 0.5972 0.6559 0.104 Uiso 1 1 calc R U
H17B H 0.2179 0.5599 0.7329 0.104 Uiso 1 1 calc R U
H17C H 0.0943 0.5276 0.8018 0.104 Uiso 1 1 calc R U
C1 C 0.4833(4) 0.2594(3) 0.3924(7) 0.0655(12) Uani 1 1 d . .
H1 H 0.4941 0.2028 0.3874 0.079 Uiso 1 1 calc R U
C3 C 0.5590(4) 0.3930(3) 0.4593(6) 0.0599(11) Uani 1 1 d . .
H3 H 0.6222 0.4259 0.4966 0.072 Uiso 1 1 calc R U
C2 C 0.5729(4) 0.3087(3) 0.4516(6) 0.0661(12) Uani 1 1 d . .
H2 H 0.6449 0.2854 0.4875 0.079 Uiso 1 1 calc R U

loop_
_atom_site_aniso_label
_atom_site_aniso_U_11
_atom_site_aniso_U_22
_atom_site_aniso_U_33
_atom_site_aniso_U_23
_atom_site_aniso_U_13
_atom_site_aniso_U_12
F001 0.098(2) 0.0573(15) 0.093(2) 0.0059(14) 0.0118(16) 0.0184(14)
O002 0.0547(18) 0.080(2) 0.090(2) -0.0033(17) 0.0068(15) -0.0252(17)
N003 0.0393(15) 0.0489(17) 0.0592(18) -0.0071(15) 0.0014(16) -0.0040(13)
C16 0.039(2) 0.057(2) 0.062(3) 0.001(2) 0.0010(17) -0.0003(18)
C10 0.0417(18) 0.052(2) 0.0449(19) -0.0013(18) 0.0042(16) 0.0000(16)
C8 0.0397(18) 0.050(2) 0.0437(18) -0.0022(17) 0.0025(16) -0.0060(15)
C5 0.046(2) 0.055(2) 0.047(2) -0.0035(17) 0.0043(16) 0.0024(17)
C13 0.065(3) 0.050(2) 0.061(3) 0.0029(18) 0.013(2) 0.009(2)
C11 0.042(2) 0.055(2) 0.059(3) -0.0080(18) 0.0006(18) 0.0007(17)
C6 0.066(3) 0.055(2) 0.060(3) -0.006(2) 0.014(2) -0.003(2)
C15 0.047(2) 0.062(2) 0.054(2) -0.001(2) -0.0046(19) -0.0007(18)
C14 0.053(2) 0.068(3) 0.052(2) 0.002(2) -0.0032(19) 0.0134(19)
C9 0.0408(19) 0.055(2) 0.054(2) -0.0016(18) -0.0004(18) -0.0061(17)
C4 0.046(2) 0.059(2) 0.043(2) -0.0024(18) 0.0025(16) 0.0055(17)
C7 0.051(2) 0.054(2) 0.061(2) -0.011(2) -0.0041(19) -0.0026(17)
C12 0.057(2) 0.054(2) 0.068(3) -0.010(2) 0.006(2) -0.0078(19)
C17 0.067(3) 0.065(3) 0.076(3) -0.003(2) 0.018(3) -0.001(2)
C1 0.080(3) 0.056(2) 0.060(3) -0.002(2) 0.013(2) 0.020(2)
C3 0.049(2) 0.076(3) 0.055(3) -0.007(2) 0.0041(18) 0.0115(19)
C2 0.061(3) 0.079(3) 0.058(3) -0.001(2) 0.004(2) 0.027(2)

loop_
_atom_type_symbol
_atom_type_description
_atom_type_scat_dispersion_real
_atom_type_scat_dispersion_imag
_atom_type_scat_source
C C 0.0033 0.0016 'International Tables Vol C Tables 4.2.6.8 and 6.1.1.4'
H H 0.0000 0.0000 'International Tables Vol C Tables 4.2.6.8 and 6.1.1.4'
N N 0.0061 0.0033 'International Tables Vol C Tables 4.2.6.8 and 6.1.1.4'
O O 0.0106 0.0060 'International Tables Vol C Tables 4.2.6.8 and 6.1.1.4'
F F 0.0171 0.0103 'International Tables Vol C Tables 4.2.6.8 and 6.1.1.4'

loop_
_geom_angle_atom_site_label_1
_geom_angle_atom_site_label_2
_geom_angle_atom_site_label_3
_geom_angle
C16 N003 C8 123.6(3)
C16 N003 C7 119.8(3)
C8 N003 C7 113.5(3)
O002 C16 N003 120.5(4)
O002 C16 C17 121.1(4)
N003 C16 C17 118.4(3)
C11 C10 C15 118.5(4)
C11 C10 C8 120.2(3)
C15 C10 C8 121.2(3)
C9 C8 N003 116.8(3)
C9 C8 C10 124.8(3)
N003 C8 C10 117.9(3)
C6 C5 C4 119.8(4)
C6 C5 C7 123.6(4)
C4 C5 C7 116.6(3)
C12 C13 C14 122.3(4)
C12 C13 F001 119.2(4)
C14 C13 F001 118.5(4)
C12 C11 C10 120.9(4)
C12 C11 H11 119.5
C10 C11 H11 119.5
C1 C6 C5 120.7(4)
C1 C6 H6 119.7
C5 C6 H6 119.7
C14 C15 C10 120.3(4)
C14 C15 H15 119.8
C10 C15 H15 119.8
C13 C14 C15 119.2(4)
C13 C14 H14 120.4
C15 C14 H14 120.4
C8 C9 C4 121.7(3)
C8 C9 H9 119.1
C4 C9 H9 119.1
C3 C4 C5 118.4(4)
C3 C4 C9 123.6(4)
C5 C4 C9 118.0(3)
N003 C7 C5 109.5(3)
N003 C7 H7A 109.8
C5 C7 H7A 109.8
N003 C7 H7B 109.8
C5 C7 H7B 109.8
H7A C7 H7B 108.2
C13 C12 C11 118.8(4)
C13 C12 H12 120.6
C11 C12 H12 120.6
C16 C17 H17A 109.5
C16 C17 H17B 109.5
H17A C17 H17B 109.5
C16 C17 H17C 109.5
H17A C17 H17C 109.5
H17B C17 H17C 109.5
C2 C1 C6 119.8(4)
C2 C1 H1 120.1
C6 C1 H1 120.1
C2 C3 C4 120.2(4)
C2 C3 H3 119.9
C4 C3 H3 119.9
C1 C2 C3 121.1(4)
C1 C2 H2 119.5
C3 C2 H2 119.5

loop_
_geom_bond_atom_site_label_1
_geom_bond_atom_site_label_2
_geom_bond_distance
F001 C13 1.366(5)
O002 C16 1.217(4)
N003 C16 1.374(5)
N003 C8 1.443(4)
N003 C7 1.465(5)
C16 C17 1.500(6)
C10 C11 1.388(5)
C10 C15 1.394(6)
C10 C8 1.484(5)
C8 C9 1.335(5)
C5 C6 1.385(6)
C5 C4 1.401(5)
C5 C7 1.512(6)
C13 C12 1.357(6)
C13 C14 1.362(6)
C11 C12 1.384(6)
C11 H11 0.9300
C6 C1 1.378(7)
C6 H6 0.9300
C15 C14 1.383(5)
C15 H15 0.9300
C14 H14 0.9300
C9 C4 1.454(5)
C9 H9 0.9300
C4 C3 1.399(5)
C7 H7A 0.9700
C7 H7B 0.9700
C12 H12 0.9300
C17 H17A 0.9600
C17 H17B 0.9600
C17 H17C 0.9600
C1 C2 1.359(7)
C1 H1 0.9300
C3 C2 1.380(7)
C3 H3 0.9300
C2 H2 0.9300
